data_7227497
loop_
_publ_author_name
'Siu, Benjamin'
'Cassity, Cody G.'
'Benchea, Adela'
'Hamby, Taylor'
'Hendrich, Jeffrey'
'Strickland, Katie J.'
'Wierzbicki, Andrzej'
'Sykora, Richard E.'
'Salter, E. Alan'
'O'Brien, Richard A.'
'West, Kevin N.'
'Davis, James H.'

_publ_section_title
;
 Thermally robust: triarylsulfonium ionic liquids stable in air for 90
 days at 300 \%C
;
_journal_issue 13
_journal_name_full 'RSC Adv.'
_journal_page_first 7623
_journal_paper_doi 10.1039/C6RA25774G
_journal_volume 7
_journal_year 2017
_chemical_formula_moiety 'C18 H15 S, C2 F6 N O4 S2'
_chemical_formula_sum 'C20 H15 F6 N O4 S3'
_chemical_formula_weight 543.51
_space_group_crystal_system monoclinic
_space_group_IT_number 14
_space_group_name_Hall '-P 2yn'
_space_group_name_H-M_alt 'P 1 21/n 1'
_symmetry_space_group_name_Hall '-P 2yn'
_symmetry_space_group_name_H-M 'P 1 21/n 1'
_atom_sites_solution_hydrogens geom
_atom_sites_solution_primary iterative
_atom_sites_solution_secondary difmap
_audit_creation_date 2016-09-23
_audit_creation_method
;
Olex2 1.2
(compiled 2016.09.09 svn.r3337 for OlexSys, GUI svn.r5227)
;
_audit_update_record
;
2016-09-23 deposited with the CCDC.
2017-01-16 downloaded from the CCDC.
;
_cell_angle_alpha 90.00
_cell_angle_beta 109.810(6)
_cell_angle_gamma 90.00
_cell_formula_units_Z 4
_cell_length_a 15.1600(9)
_cell_length_b 10.0435(4)
_cell_length_c 16.1525(9)
_cell_measurement_reflns_used 5593
_cell_measurement_temperature 180.00(10)
_cell_measurement_theta_max 28.3110
_cell_measurement_theta_min 2.5670
_cell_volume 2313.8(2)
_computing_cell_refinement
;
CrysAlisPro, Agilent Technologies,
Version 1.171.37.35 (release 13-08-2014 CrysAlis171 .NET)
(compiled Aug 13 2014,18:06:01)
;
_computing_data_collection
;
CrysAlisPro, Agilent Technologies,
Version 1.171.37.35 (release 13-08-2014 CrysAlis171 .NET)
(compiled Aug 13 2014,18:06:01)
;
_computing_data_reduction
;
CrysAlisPro, Agilent Technologies,
Version 1.171.37.35 (release 13-08-2014 CrysAlis171 .NET)
(compiled Aug 13 2014,18:06:01)
;
_computing_molecular_graphics 'Olex2 (Dolomanov et al., 2009)'
_computing_publication_material 'Olex2 (Dolomanov et al., 2009)'
_computing_structure_refinement 'XL (Sheldrick, 2008)'
_computing_structure_solution 'olex2.solve (Bourhis et al., 2015)'
_diffrn_ambient_environment N~2~
_diffrn_ambient_temperature 180.00(10)
_diffrn_detector 'CCD plate'
_diffrn_detector_area_resol_mean 16.0514
_diffrn_detector_type Eos
_diffrn_measured_fraction_theta_full 0.999
_diffrn_measured_fraction_theta_max 0.999
_diffrn_measurement_details
;
#__ type_ start__ end____ width___ exp.time_
  1 omega  -25.00   25.00   1.0000   23.2000
omega____ theta____ kappa____ phi______ frames
    -      -16.8236  -99.0000    0.0000 50

#__ type_ start__ end____ width___ exp.time_
  2 omega  -61.00   56.00   1.0000   23.2000
omega____ theta____ kappa____ phi______ frames
    -      -16.8236   19.0000 -120.0000 117

#__ type_ start__ end____ width___ exp.time_
  3 omega  -61.00   56.00   1.0000   23.2000
omega____ theta____ kappa____ phi______ frames
    -      -16.8236   19.0000  -30.0000 117

#__ type_ start__ end____ width___ exp.time_
  4 omega   -6.00   25.00   1.0000   23.2000
omega____ theta____ kappa____ phi______ frames
    -       15.7298   57.0000 -150.0000 31

#__ type_ start__ end____ width___ exp.time_
  5 omega  -54.00   46.00   1.0000   23.2000
omega____ theta____ kappa____ phi______ frames
    -       15.7298  -77.0000   60.0000 100
;
_diffrn_measurement_device 'four-circle diffractometer'
_diffrn_measurement_device_type 'Xcalibur, Eos'
_diffrn_measurement_method '\w scans'
_diffrn_orient_matrix_UB_11 0.0217030000
_diffrn_orient_matrix_UB_12 0.0520949000
_diffrn_orient_matrix_UB_13 -0.0157384000
_diffrn_orient_matrix_UB_21 -0.0414796000
_diffrn_orient_matrix_UB_22 0.0083285000
_diffrn_orient_matrix_UB_23 -0.0368088000
_diffrn_orient_matrix_UB_31 -0.0167439000
_diffrn_orient_matrix_UB_32 0.0469541000
_diffrn_orient_matrix_UB_33 0.0239798000
_diffrn_radiation_monochromator graphite
_diffrn_radiation_probe x-ray
_diffrn_radiation_type MoK\a
_diffrn_radiation_wavelength 0.71073
_diffrn_reflns_av_R_equivalents 0.0231
_diffrn_reflns_av_unetI/netI 0.0223
_diffrn_reflns_limit_h_max 18
_diffrn_reflns_limit_h_min -18
_diffrn_reflns_limit_k_max 12
_diffrn_reflns_limit_k_min -12
_diffrn_reflns_limit_l_max 19
_diffrn_reflns_limit_l_min -19
_diffrn_reflns_number 17487
_diffrn_reflns_theta_full 25.35
_diffrn_reflns_theta_max 25.35
_diffrn_reflns_theta_min 2.48
_diffrn_source 'Enhance (Mo) X-ray Source'
_exptl_absorpt_coefficient_mu 0.397
_exptl_absorpt_correction_T_max 1.00000
_exptl_absorpt_correction_T_min 0.94469
_exptl_absorpt_correction_type multi-scan
_exptl_absorpt_process_details
;
CrysAlisPro, Agilent Technologies,
Version 1.171.37.35 (release 13-08-2014 CrysAlis171 .NET)
(compiled Aug 13 2014,18:06:01)
Empirical absorption correction using spherical harmonics,
 implemented in SCALE3 ABSPACK scaling algorithm.
;
_exptl_crystal_colour colourless
_exptl_crystal_colour_primary colourless
_exptl_crystal_density_diffrn 1.560
_exptl_crystal_density_method 'not measured'
_exptl_crystal_description prism
_exptl_crystal_F_000 1104
_exptl_crystal_size_max 0.5
_exptl_crystal_size_mid 0.2
_exptl_crystal_size_min 0.2
_refine_diff_density_max 0.286
_refine_diff_density_min -0.338
_refine_diff_density_rms 0.045
_refine_ls_extinction_coef 0.0024(3)
_refine_ls_extinction_expression Fc^*^=kFc[1+0.001xFc^2^\l^3^/sin(2\q)]^-1/4^
_refine_ls_extinction_method SHELXL
_refine_ls_goodness_of_fit_ref 1.042
_refine_ls_hydrogen_treatment constr
_refine_ls_matrix_type full
_refine_ls_number_parameters 308
_refine_ls_number_reflns 4230
_refine_ls_number_restraints 0
_refine_ls_restrained_S_all 1.042
_refine_ls_R_factor_all 0.0441
_refine_ls_R_factor_gt 0.0344
_refine_ls_shift/su_max 0.000
_refine_ls_shift/su_mean 0.000
_refine_ls_structure_factor_coef Fsqd
_refine_ls_weighting_details 'calc w=1/[\s^2^(Fo^2^)+(0.0335P)^2^+1.4935P] where P=(Fo^2^+2Fc^2^)/3'
_refine_ls_weighting_scheme calc
_refine_ls_wR_factor_gt 0.0804
_refine_ls_wR_factor_ref 0.0866
_reflns_number_gt 3545
_reflns_number_total 4230
_reflns_threshold_expression >2sigma(I)
_cod_data_source_file c6ra25774g2.cif
_cod_data_source_block davis_sph3tf2n
_cod_database_code 7227497
_chemical_oxdiff_formula 'S3 C20 H15 F6 O4 N'
_reflns_odcompleteness_completeness 99.89
_reflns_odcompleteness_iscentric 1
_reflns_odcompleteness_theta 25.30
_olex2_refinement_description
;
1. Fixed Uiso
 At 1.2 times of:
  All C(H) groups
2.a Aromatic/amide H refined with riding coordinates:
 C11(H11), C6(H6), C14(H14), C12(H12), C16(H16), C10(H10), C2(H2), C15(H15),
 C4(H4), C9(H9), C8(H8), C5(H5), C18(H18), C17(H17), C3(H3)
;
_olex2_date_sample_data_collection 2016-09-20
_olex2_submission_special_instructions 'No special instructions were received'

loop_
_space_group_symop_id
_space_group_symop_operation_xyz
1 'x, y, z'
2 '-x+1/2, y+1/2, -z+1/2'
3 '-x, -y, -z'
4 'x-1/2, -y-1/2, z-1/2'

loop_
_atom_site_label
_atom_site_type_symbol
_atom_site_fract_x
_atom_site_fract_y
_atom_site_fract_z
_atom_site_U_iso_or_equiv
_atom_site_adp_type
_atom_site_occupancy
_atom_site_calc_flag
_atom_site_refinement_flags_posn
S3 S 0.50059(4) 0.58965(5) 0.78408(3) 0.03318(14) Uani 1 d .
S1 S 0.15571(3) 0.45159(5) 0.42385(3) 0.02956(14) Uani 1 d .
S2 S 0.42771(4) 0.73101(5) 0.62599(4) 0.04036(16) Uani 1 d .
F4 F 0.34768(10) 0.47331(15) 0.78928(9) 0.0556(4) Uani 1 d .
O3 O 0.54439(11) 0.46229(15) 0.80317(11) 0.0475(4) Uani 1 d .
F6 F 0.35207(11) 0.68442(15) 0.81235(10) 0.0635(4) Uani 1 d .
O1 O 0.35011(12) 0.7077(2) 0.54770(11) 0.0639(5) Uani 1 d .
O4 O 0.55130(11) 0.70390(16) 0.82704(10) 0.0481(4) Uani 1 d .
F5 F 0.43639(11) 0.55253(15) 0.91271(8) 0.0570(4) Uani 1 d .
F2 F 0.51807(14) 0.8516(2) 0.53789(13) 0.0999(7) Uani 1 d .
N1 N 0.44861(13) 0.59952(17) 0.68200(11) 0.0386(4) Uani 1 d .
C7 C 0.03674(13) 0.41123(18) 0.41075(12) 0.0277(4) Uani 1 d .
C11 C -0.08056(16) 0.2974(2) 0.44994(16) 0.0445(6) Uani 1 d .
H11 H -0.0977 0.2358 0.4848 0.053 Uiso 1 calc R
O2 O 0.42934(18) 0.84970(18) 0.67284(12) 0.0851(8) Uani 1 d .
C1 C 0.22595(13) 0.32399(19) 0.49141(12) 0.0290(4) Uani 1 d .
F3 F 0.60638(13) 0.7514(3) 0.65405(14) 0.1123(8) Uani 1 d .
C6 C 0.21211(15) 0.1894(2) 0.47134(13) 0.0356(5) Uani 1 d .
H6 H 0.1636 0.1607 0.4218 0.043 Uiso 1 calc R
C14 C 0.11100(15) 0.3246(2) 0.26158(13) 0.0361(5) Uani 1 d .
H14 H 0.0685 0.2727 0.2775 0.043 Uiso 1 calc R
C12 C 0.01349(15) 0.3198(2) 0.46325(14) 0.0371(5) Uani 1 d .
H12 H 0.0598 0.2740 0.5068 0.045 Uiso 1 calc R
C13 C 0.16285(13) 0.4220(2) 0.31738(13) 0.0316(5) Uani 1 d .
C16 C 0.1868(2) 0.3824(3) 0.15873(18) 0.0618(8) Uani 1 d .
H16 H 0.1950 0.3687 0.1049 0.074 Uiso 1 calc R
C10 C -0.14864(15) 0.3657(2) 0.38561(15) 0.0436(6) Uani 1 d .
H10 H -0.2116 0.3485 0.3761 0.052 Uiso 1 calc R
C2 C 0.29738(14) 0.3693(2) 0.56409(14) 0.0376(5) Uani 1 d .
H2 H 0.3054 0.4599 0.5761 0.045 Uiso 1 calc R
C15 C 0.12369(18) 0.3061(3) 0.18137(15) 0.0482(6) Uani 1 d .
H15 H 0.0891 0.2414 0.1427 0.058 Uiso 1 calc R
C4 C 0.34443(17) 0.1435(2) 0.60052(15) 0.0462(6) Uani 1 d .
H4 H 0.3847 0.0821 0.6377 0.055 Uiso 1 calc R
C9 C -0.12377(16) 0.4596(3) 0.33511(16) 0.0469(6) Uani 1 d .
H9 H -0.1702 0.5068 0.2925 0.056 Uiso 1 calc R
C8 C -0.03042(15) 0.4841(2) 0.34742(14) 0.0389(5) Uani 1 d .
H8 H -0.0132 0.5479 0.3140 0.047 Uiso 1 calc R
F1 F 0.53130(17) 0.6411(2) 0.53867(15) 0.1115(8) Uani 1 d .
C5 C 0.27253(17) 0.0995(2) 0.52719(14) 0.0423(5) Uani 1 d .
H5 H 0.2648 0.0088 0.5154 0.051 Uiso 1 calc R
C30 C 0.40335(16) 0.5744(2) 0.82638(14) 0.0409(5) Uani 1 d .
C18 C 0.22610(17) 0.5013(3) 0.29507(18) 0.0527(6) Uani 1 d .
H18 H 0.2597 0.5676 0.3328 0.063 Uiso 1 calc R
C17 C 0.2378(2) 0.4786(3) 0.2146(2) 0.0690(8) Uani 1 d .
H17 H 0.2807 0.5293 0.1985 0.083 Uiso 1 calc R
C3 C 0.35689(16) 0.2772(2) 0.61891(15) 0.0472(6) Uani 1 d .
H3 H 0.4055 0.3058 0.6684 0.057 Uiso 1 calc R
C34 C 0.5275(2) 0.7427(3) 0.5867(2) 0.0653(8) Uani 1 d .

loop_
_atom_site_aniso_label
_atom_site_aniso_U_11
_atom_site_aniso_U_22
_atom_site_aniso_U_33
_atom_site_aniso_U_23
_atom_site_aniso_U_13
_atom_site_aniso_U_12
S3 0.0329(3) 0.0306(3) 0.0316(3) -0.0002(2) 0.0053(2) 0.0049(2)
S1 0.0276(3) 0.0250(3) 0.0318(3) -0.00018(19) 0.0045(2) -0.00098(19)
S2 0.0493(3) 0.0364(3) 0.0323(3) 0.0040(2) 0.0098(3) 0.0034(2)
F4 0.0485(8) 0.0640(9) 0.0544(9) -0.0066(7) 0.0175(7) -0.0129(7)
O3 0.0449(9) 0.0404(9) 0.0546(10) 0.0084(7) 0.0132(8) 0.0171(7)
F6 0.0624(9) 0.0622(9) 0.0738(10) 0.0069(8) 0.0335(8) 0.0283(8)
O1 0.0498(10) 0.0866(14) 0.0429(10) 0.0218(9) -0.0008(8) -0.0104(10)
O4 0.0488(10) 0.0441(9) 0.0411(9) -0.0057(7) 0.0015(8) -0.0068(7)
F5 0.0727(10) 0.0661(9) 0.0328(7) 0.0011(6) 0.0188(7) 0.0011(8)
F2 0.1009(14) 0.1104(15) 0.0821(13) 0.0441(12) 0.0227(11) -0.0370(12)
N1 0.0504(11) 0.0319(9) 0.0296(9) -0.0012(7) 0.0085(8) -0.0049(8)
C7 0.0275(10) 0.0268(10) 0.0270(10) -0.0030(8) 0.0070(8) -0.0002(8)
C11 0.0451(13) 0.0455(13) 0.0500(14) 0.0039(11) 0.0254(12) -0.0054(11)
O2 0.160(2) 0.0382(10) 0.0488(11) 0.0040(8) 0.0251(13) 0.0368(12)
C1 0.0272(10) 0.0304(10) 0.0264(10) -0.0008(8) 0.0053(8) 0.0035(8)
F3 0.0522(11) 0.166(2) 0.1012(15) 0.0500(15) 0.0038(10) -0.0319(12)
C6 0.0433(12) 0.0305(11) 0.0282(10) -0.0050(8) 0.0058(9) 0.0008(9)
C14 0.0387(12) 0.0367(11) 0.0325(11) 0.0039(9) 0.0113(9) -0.0005(9)
C12 0.0376(12) 0.0389(12) 0.0346(11) 0.0075(9) 0.0119(10) 0.0038(10)
C13 0.0274(10) 0.0322(11) 0.0353(11) 0.0095(9) 0.0107(9) 0.0037(8)
C16 0.0687(18) 0.082(2) 0.0458(15) 0.0142(15) 0.0343(14) 0.0154(16)
C10 0.0291(11) 0.0537(14) 0.0498(14) -0.0119(11) 0.0156(10) -0.0027(10)
C2 0.0325(11) 0.0339(11) 0.0393(12) -0.0094(9) 0.0030(9) 0.0037(9)
C15 0.0564(15) 0.0539(15) 0.0343(12) 0.0043(11) 0.0154(11) 0.0100(12)
C4 0.0501(14) 0.0484(14) 0.0355(12) 0.0062(10) 0.0085(11) 0.0221(11)
C9 0.0320(12) 0.0591(15) 0.0448(13) 0.0058(11) 0.0067(10) 0.0101(11)
C8 0.0338(11) 0.0411(12) 0.0406(12) 0.0105(10) 0.0109(10) 0.0058(9)
F1 0.139(2) 0.1204(18) 0.1123(17) -0.0066(15) 0.0906(16) 0.0120(15)
C5 0.0589(15) 0.0292(11) 0.0394(12) -0.0009(9) 0.0172(11) 0.0087(10)
C30 0.0436(13) 0.0414(12) 0.0351(12) -0.0017(10) 0.0097(10) 0.0061(10)
C18 0.0437(13) 0.0567(15) 0.0596(16) 0.0104(13) 0.0198(12) -0.0133(12)
C17 0.0598(17) 0.092(2) 0.0682(19) 0.0237(17) 0.0385(16) -0.0087(16)
C3 0.0397(13) 0.0537(14) 0.0357(12) -0.0074(11) -0.0033(10) 0.0111(11)
C34 0.0567(17) 0.078(2) 0.0579(17) 0.0150(16) 0.0149(15) -0.0179(15)

loop_
_atom_type_symbol
_atom_type_description
_atom_type_scat_dispersion_real
_atom_type_scat_dispersion_imag
_atom_type_scat_source
C C 0.0033 0.0016 'International Tables Vol C Tables 4.2.6.8 and 6.1.1.4'
H H 0.0000 0.0000 'International Tables Vol C Tables 4.2.6.8 and 6.1.1.4'
N N 0.0061 0.0033 'International Tables Vol C Tables 4.2.6.8 and 6.1.1.4'
O O 0.0106 0.0060 'International Tables Vol C Tables 4.2.6.8 and 6.1.1.4'
F F 0.0171 0.0103 'International Tables Vol C Tables 4.2.6.8 and 6.1.1.4'
S S 0.1246 0.1234 'International Tables Vol C Tables 4.2.6.8 and 6.1.1.4'

loop_
_geom_angle_atom_site_label_1
_geom_angle_atom_site_label_2
_geom_angle_atom_site_label_3
_geom_angle
O3 S3 N1 108.34(10)
O3 S3 C30 102.67(10)
O4 S3 O3 118.85(10)
O4 S3 N1 117.16(10)
O4 S3 C30 104.81(10)
N1 S3 C30 102.48(10)
C1 S1 C7 106.17(9)
C1 S1 C13 104.56(9)
C13 S1 C7 103.66(9)
O1 S2 N1 108.53(11)
O1 S2 C34 103.51(12)
N1 S2 C34 102.98(12)
O2 S2 O1 118.36(13)
O2 S2 N1 116.02(10)
O2 S2 C34 105.41(16)
S2 N1 S3 126.07(11)
C12 C7 S1 122.49(15)
C12 C7 C8 122.10(19)
C8 C7 S1 115.31(15)
C12 C11 H11 119.8
C10 C11 H11 119.8
C10 C11 C12 120.4(2)
C6 C1 S1 123.02(15)
C2 C1 S1 114.73(15)
C2 C1 C6 122.22(18)
C1 C6 H6 121.0
C5 C6 C1 117.98(19)
C5 C6 H6 121.0
C13 C14 H14 120.8
C13 C14 C15 118.5(2)
C15 C14 H14 120.8
C7 C12 C11 118.6(2)
C7 C12 H12 120.7
C11 C12 H12 120.7
C14 C13 S1 122.68(15)
C14 C13 C18 121.9(2)
C18 C13 S1 115.39(18)
C15 C16 H16 119.7
C17 C16 H16 119.7
C17 C16 C15 120.6(2)
C11 C10 H10 119.9
C11 C10 C9 120.1(2)
C9 C10 H10 119.9
C1 C2 H2 120.7
C1 C2 C3 118.6(2)
C3 C2 H2 120.7
C14 C15 H15 119.8
C16 C15 C14 120.4(2)
C16 C15 H15 119.8
C5 C4 H4 119.7
C3 C4 H4 119.7
C3 C4 C5 120.5(2)
C10 C9 H9 119.7
C10 C9 C8 120.5(2)
C8 C9 H9 119.7
C7 C8 H8 120.9
C9 C8 C7 118.3(2)
C9 C8 H8 120.9
C6 C5 C4 120.4(2)
C6 C5 H5 119.8
C4 C5 H5 119.8
F4 C30 S3 111.41(15)
F4 C30 F5 107.62(19)
F6 C30 S3 111.51(16)
F6 C30 F4 108.33(18)
F6 C30 F5 107.92(18)
F5 C30 S3 109.90(15)
C13 C18 H18 121.0
C13 C18 C17 117.9(2)
C17 C18 H18 121.0
C16 C17 C18 120.6(2)
C16 C17 H17 119.7
C18 C17 H17 119.7
C2 C3 H3 119.9
C4 C3 C2 120.2(2)
C4 C3 H3 119.9
F2 C34 S2 108.8(2)
F3 C34 S2 110.0(2)
F3 C34 F2 108.7(2)
F1 C34 S2 111.5(2)
F1 C34 F2 108.1(3)
F1 C34 F3 109.6(3)

loop_
_geom_bond_atom_site_label_1
_geom_bond_atom_site_label_2
_geom_bond_distance
S3 O3 1.4260(15)
S3 O4 1.4239(16)
S3 N1 1.5713(17)
S3 C30 1.829(2)
S1 C7 1.790(2)
S1 C1 1.7831(19)
S1 C13 1.784(2)
S2 O1 1.4247(18)
S2 N1 1.5712(18)
S2 O2 1.4078(18)
S2 C34 1.832(3)
F4 C30 1.327(3)
F6 C30 1.325(2)
F5 C30 1.331(2)
F2 C34 1.327(3)
C7 C12 1.374(3)
C7 C8 1.383(3)
C11 H11 0.9300
C11 C12 1.386(3)
C11 C10 1.374(3)
C1 C6 1.389(3)
C1 C2 1.377(3)
F3 C34 1.319(3)
C6 H6 0.9300
C6 C5 1.381(3)
C14 H14 0.9300
C14 C13 1.381(3)
C14 C15 1.385(3)
C12 H12 0.9300
C13 C18 1.384(3)
C16 H16 0.9300
C16 C15 1.368(4)
C16 C17 1.368(4)
C10 H10 0.9300
C10 C9 1.381(3)
C2 H2 0.9300
C2 C3 1.383(3)
C15 H15 0.9300
C4 H4 0.9300
C4 C5 1.383(3)
C4 C3 1.374(3)
C9 H9 0.9300
C9 C8 1.383(3)
C8 H8 0.9300
F1 C34 1.295(4)
C5 H5 0.9300
C18 H18 0.9300
C18 C17 1.389(4)
C17 H17 0.9300
C3 H3 0.9300

loop_
_geom_torsion_atom_site_label_1
_geom_torsion_atom_site_label_2
_geom_torsion_atom_site_label_3
_geom_torsion_atom_site_label_4
_geom_torsion
S1 C7 C12 C11 178.28(17)
S1 C7 C8 C9 -178.79(18)
S1 C1 C6 C5 178.18(17)
S1 C1 C2 C3 -178.33(18)
S1 C13 C18 C17 177.1(2)
O3 S3 N1 S2 -152.65(14)
O3 S3 C30 F4 -57.28(17)
O3 S3 C30 F6 -178.45(15)
O3 S3 C30 F5 61.91(17)
O1 S2 N1 S3 -156.65(15)
O1 S2 C34 F2 67.1(2)
O1 S2 C34 F3 -173.8(2)
O1 S2 C34 F1 -52.1(2)
O4 S3 N1 S2 -14.8(2)
O4 S3 C30 F4 177.89(15)
O4 S3 C30 F6 56.72(17)
O4 S3 C30 F5 -62.92(17)
N1 S3 C30 F4 55.05(17)
N1 S3 C30 F6 -66.11(17)
N1 S3 C30 F5 174.25(15)
N1 S2 C34 F2 -179.90(19)
N1 S2 C34 F3 -60.8(3)
N1 S2 C34 F1 60.9(2)
C7 S1 C1 C6 54.6(2)
C7 S1 C1 C2 -127.32(16)
C7 S1 C13 C14 -32.06(19)
C7 S1 C13 C18 149.60(17)
C11 C10 C9 C8 1.3(4)
O2 S2 N1 S3 -20.5(2)
O2 S2 C34 F2 -57.9(2)
O2 S2 C34 F3 61.2(3)
O2 S2 C34 F1 -177.0(2)
C1 S1 C7 C12 15.00(19)
C1 S1 C7 C8 -168.61(16)
C1 S1 C13 C14 79.00(18)
C1 S1 C13 C18 -99.35(18)
C1 C6 C5 C4 -0.1(3)
C1 C2 C3 C4 0.1(4)
C6 C1 C2 C3 -0.3(3)
C14 C13 C18 C17 -1.2(4)
C12 C7 C8 C9 -2.4(3)
C12 C11 C10 C9 -1.6(4)
C13 S1 C7 C12 124.87(17)
C13 S1 C7 C8 -58.74(17)
C13 S1 C1 C6 -54.6(2)
C13 S1 C1 C2 123.44(17)
C13 C14 C15 C16 0.4(3)
C13 C18 C17 C16 1.2(4)
C10 C11 C12 C7 -0.1(3)
C10 C9 C8 C7 0.6(3)
C2 C1 C6 C5 0.3(3)
C15 C14 C13 S1 -177.81(16)
C15 C14 C13 C18 0.4(3)
C15 C16 C17 C18 -0.4(5)
C8 C7 C12 C11 2.1(3)
C5 C4 C3 C2 0.0(4)
C30 S3 N1 S2 99.29(16)
C17 C16 C15 C14 -0.4(4)
C3 C4 C5 C6 0.0(4)
C34 S2 N1 S3 94.07(17)
